data_4510617
loop_
_publ_author_name
'Jones, Andrew O. F.'
'Blagden, Nicholas'
'McIntyre, Garry J.'
'Parkin, Andrew'
'Seaton, Colin C.'
'Thomas, Lynne H.'
'Wilson, Chick C.'

_publ_section_title
;
 Tuning Proton Disorder in 3,5-Dinitrobenzoic Acid Dimers: the Effect of
 Local Environment
;
_journal_issue 2
_journal_name_full 'Crystal Growth &amp; Design'
_journal_page_first 497
_journal_paper_doi 10.1021/cg300906j
_journal_volume 13
_journal_year 2013
_chemical_formula_sum 'C7 H4 N2 O6'
_chemical_formula_weight 212.12
_chemical_name_systematic
;
 3,5-dinitrobenzoic acid
;
_space_group_IT_number 15
_symmetry_cell_setting monoclinic
_symmetry_space_group_name_Hall '-C 2yc'
_symmetry_space_group_name_H-M 'C 1 2/c 1'
_atom_sites_solution_hydrogens difmap
_atom_sites_solution_primary direct
_atom_sites_solution_secondary difmap
_audit_creation_method SHELXL-97
_audit_update_record
;
2012-05-08 # Formatted by publCIF
;
_cell_angle_alpha 90.00
_cell_angle_beta 110.570(3)
_cell_angle_gamma 90.00
_cell_formula_units_Z 8
_cell_length_a 20.6923(18)
_cell_length_b 8.7492(6)
_cell_length_c 9.7407(9)
_cell_measurement_reflns_used 8630
_cell_measurement_temperature 200
_cell_measurement_theta_max 55.11
_cell_measurement_theta_min 6.28
_cell_volume 1651.0(2)
_computing_cell_refinement 'CrystalClear 1.4.0 (Rigaku, 2008)'
_computing_data_collection 'CrystalClear 1.4.0 (Rigaku, 2008)'
_computing_data_reduction 'CrystalClear 1.4.0 (Rigaku, 2008)'
_computing_molecular_graphics 'Mercury (McRae, 2006)'
_computing_publication_material 'WINGX (Farrugia, 1999)'
_computing_structure_refinement 'SHELXL-97 (Sheldrick, 2008)'
_computing_structure_solution 'SHELXS-97 (Sheldrick, 2008)'
_diffrn_ambient_temperature 200
_diffrn_measured_fraction_theta_full 0.999
_diffrn_measured_fraction_theta_max 0.999
_diffrn_measurement_device_type 'Rigaku R-AXIS RAPID IP Image Plate'
_diffrn_measurement_method 'Image Plate'
_diffrn_radiation_monochromator graphite
_diffrn_radiation_source 'fine-focus sealed tube'
_diffrn_radiation_type MoK\a
_diffrn_radiation_wavelength 0.71073
_diffrn_reflns_av_R_equivalents 0.0162
_diffrn_reflns_av_sigmaI/netI 0.0119
_diffrn_reflns_limit_h_max 26
_diffrn_reflns_limit_h_min -26
_diffrn_reflns_limit_k_max 11
_diffrn_reflns_limit_k_min -11
_diffrn_reflns_limit_l_max 12
_diffrn_reflns_limit_l_min -12
_diffrn_reflns_number 10506
_diffrn_reflns_theta_full 27.48
_diffrn_reflns_theta_max 27.48
_diffrn_reflns_theta_min 3.14
_exptl_absorpt_coefficient_mu 0.154
_exptl_absorpt_correction_T_max 1.0000
_exptl_absorpt_correction_T_min 0.7912
_exptl_absorpt_correction_type multi-scan
_exptl_absorpt_process_details 'ABSCOR, Rigaku 1995'
_exptl_crystal_colour 'pale yellow'
_exptl_crystal_density_diffrn 1.707
_exptl_crystal_density_method 'not measured'
_exptl_crystal_description block
_exptl_crystal_F_000 864
_exptl_crystal_size_max 0.4
_exptl_crystal_size_mid 0.3
_exptl_crystal_size_min 0.2
_refine_diff_density_max 0.279
_refine_diff_density_min -0.186
_refine_diff_density_rms 0.039
_refine_ls_extinction_method none
_refine_ls_goodness_of_fit_ref 1.054
_refine_ls_hydrogen_treatment refall
_refine_ls_matrix_type full
_refine_ls_number_parameters 157
_refine_ls_number_reflns 1896
_refine_ls_number_restraints 0
_refine_ls_restrained_S_all 1.054
_refine_ls_R_factor_all 0.0347
_refine_ls_R_factor_gt 0.0314
_refine_ls_shift/su_max 0.000
_refine_ls_shift/su_mean 0.000
_refine_ls_structure_factor_coef Fsqd
_refine_ls_weighting_details 'calc w=1/[\s^2^(Fo^2^)+(0.0498P)^2^+0.7283P] where P=(Fo^2^+2Fc^2^)/3'
_refine_ls_weighting_scheme calc
_refine_ls_wR_factor_gt 0.0888
_refine_ls_wR_factor_ref 0.0910
_reflns_number_gt 1686
_reflns_number_total 1896
_reflns_threshold_expression >2\s(I)
_cod_data_source_file 35-dnba_C2c_200K_disordered_X-ray_CIF.cif
_cod_data_source_block 35-dnba_200k
_cod_original_sg_symbol_H-M C2/c
_cod_database_code 4510617

loop_
_symmetry_equiv_pos_as_xyz
'x, y, z'
'-x, y, -z+1/2'
'x+1/2, y+1/2, z'
'-x+1/2, y+1/2, -z+1/2'
'-x, -y, -z'
'x, -y, z-1/2'
'-x+1/2, -y+1/2, -z'
'x+1/2, -y+1/2, z-1/2'

loop_
_atom_site_label
_atom_site_type_symbol
_atom_site_fract_x
_atom_site_fract_y
_atom_site_fract_z
_atom_site_U_iso_or_equiv
_atom_site_adp_type
_atom_site_occupancy
_atom_site_symmetry_multiplicity
_atom_site_calc_flag
_atom_site_refinement_flags
H1 H 0.0574(7) 0.0785(17) 0.1987(15) 0.035(3) Uiso 1 1 d .
H3 H 0.1943(7) 0.3059(16) 0.5423(16) 0.036(3) Uiso 1 1 d .
H2 H 0.1078(7) 0.5169(16) 0.1492(16) 0.033(3) Uiso 1 1 d .
H41 H 0.2192(11) 0.757(3) 0.367(2) 0.043(5) Uiso 0.78 1 d P
H42 H 0.248(4) 0.674(10) 0.604(9) 0.05(2) Uiso 0.22 1 d P
O6 O 0.17193(5) 0.04748(10) 0.60310(10) 0.0429(2) Uani 1 1 d .
O1 O 0.23048(5) 0.58133(10) 0.55058(9) 0.0382(2) Uani 1 1 d .
O4 O 0.03471(5) 0.39890(11) -0.07966(9) 0.0432(2) Uani 1 1 d .
O2 O 0.19485(5) 0.67962(10) 0.32308(9) 0.0387(2) Uani 1 1 d .
N1 N 0.02697(5) 0.30096(12) 0.00278(11) 0.0339(2) Uani 1 1 d .
O3 O -0.01926(5) 0.20562(13) -0.03161(10) 0.0489(3) Uani 1 1 d .
O5 O 0.10307(6) -0.07594(11) 0.41701(12) 0.0542(3) Uani 1 1 d .
N2 N 0.13439(5) 0.03905(11) 0.47444(11) 0.0351(2) Uani 1 1 d .
C4 C 0.08157(6) 0.16884(13) 0.23788(12) 0.0302(2) Uani 1 1 d .
C7 C 0.19777(6) 0.57316(12) 0.41810(12) 0.0293(2) Uani 1 1 d .
C1 C 0.15763(5) 0.43295(12) 0.35406(12) 0.0276(2) Uani 1 1 d .
C3 C 0.12664(6) 0.17559(12) 0.38178(12) 0.0289(2) Uani 1 1 d .
C5 C 0.07596(5) 0.29980(13) 0.15505(11) 0.0289(2) Uani 1 1 d .
C6 C 0.11331(6) 0.43095(12) 0.20831(12) 0.0283(2) Uani 1 1 d .
C2 C 0.16421(6) 0.30502(12) 0.44270(12) 0.0281(2) Uani 1 1 d .

loop_
_atom_site_aniso_label
_atom_site_aniso_U_11
_atom_site_aniso_U_22
_atom_site_aniso_U_33
_atom_site_aniso_U_23
_atom_site_aniso_U_13
_atom_site_aniso_U_12
O6 0.0512(5) 0.0388(5) 0.0365(5) 0.0085(4) 0.0127(4) 0.0017(4)
O1 0.0475(5) 0.0340(4) 0.0294(4) -0.0034(3) 0.0090(4) -0.0112(4)
O4 0.0490(5) 0.0468(5) 0.0294(4) 0.0029(4) 0.0083(4) -0.0010(4)
O2 0.0513(5) 0.0267(4) 0.0333(4) 0.0005(3) 0.0088(4) -0.0082(4)
N1 0.0302(5) 0.0400(5) 0.0302(5) -0.0048(4) 0.0091(4) -0.0012(4)
O3 0.0363(5) 0.0640(6) 0.0410(5) -0.0082(4) 0.0069(4) -0.0173(4)
O5 0.0755(7) 0.0313(5) 0.0528(6) 0.0017(4) 0.0190(5) -0.0171(5)
N2 0.0412(5) 0.0282(5) 0.0393(5) 0.0026(4) 0.0183(4) -0.0013(4)
C4 0.0306(5) 0.0286(5) 0.0341(6) -0.0055(4) 0.0146(4) -0.0049(4)
C7 0.0328(5) 0.0265(5) 0.0286(5) -0.0012(4) 0.0107(4) -0.0010(4)
C1 0.0283(5) 0.0262(5) 0.0291(5) -0.0022(4) 0.0112(4) -0.0011(4)
C3 0.0318(5) 0.0256(5) 0.0324(5) 0.0014(4) 0.0153(4) 0.0004(4)
C5 0.0265(5) 0.0336(6) 0.0269(5) -0.0034(4) 0.0097(4) -0.0009(4)
C6 0.0303(5) 0.0267(5) 0.0287(5) 0.0012(4) 0.0115(4) 0.0010(4)
C2 0.0288(5) 0.0285(5) 0.0274(5) -0.0011(4) 0.0104(4) 0.0002(4)

loop_
_atom_type_symbol
_atom_type_description
_atom_type_scat_dispersion_real
_atom_type_scat_dispersion_imag
_atom_type_scat_source
C C 0.0033 0.0016 'International Tables Vol C Tables 4.2.6.8 and 6.1.1.4'
H H 0.0000 0.0000 'International Tables Vol C Tables 4.2.6.8 and 6.1.1.4'
N N 0.0061 0.0033 'International Tables Vol C Tables 4.2.6.8 and 6.1.1.4'
O O 0.0106 0.0060 'International Tables Vol C Tables 4.2.6.8 and 6.1.1.4'

loop_
_geom_angle_atom_site_label_1
_geom_angle_atom_site_label_2
_geom_angle_atom_site_label_3
_geom_angle
O4 N1 O3 124.61(10)
O4 N1 C5 117.61(9)
O3 N1 C5 117.77(10)
O5 N2 O6 124.27(10)
O5 N2 C3 117.52(10)
O6 N2 C3 118.21(10)
C5 C4 C3 116.34(10)
O1 C7 O2 125.17(10)
O1 C7 C1 120.47(10)
O2 C7 C1 114.35(10)
C2 C1 C6 120.55(10)
C2 C1 C7 118.95(10)
C6 C1 C7 120.49(10)
C2 C3 C4 123.08(10)
C2 C3 N2 118.53(10)
C4 C3 N2 118.39(10)
C6 C5 C4 123.30(10)
C6 C5 N1 117.99(10)
C4 C5 N1 118.70(10)
C5 C6 C1 118.36(10)
C3 C2 C1 118.34(10)

loop_
_geom_bond_atom_site_label_1
_geom_bond_atom_site_label_2
_geom_bond_distance
O6 N2 1.2229(14)
O1 C7 1.2307(14)
O4 N1 1.2228(14)
O2 C7 1.2994(13)
N1 O3 1.2239(13)
N1 C5 1.4734(14)
O5 N2 1.2208(14)
N2 C3 1.4717(14)
C4 C5 1.3825(16)
C4 C3 1.3854(16)
C7 C1 1.4899(15)
C1 C2 1.3908(15)
C1 C6 1.3935(15)
C3 C2 1.3837(16)
C5 C6 1.3789(15)
